data_7715522
loop_
_publ_author_name
'Hsu, Ming-Chi'
'Lin, Ru Yan'
'Sun, Tzu-Yen'
'Huang, Yu-Xin'
'Li, Min-Sian'
'Li, Yu-Huei'
'Chen, Hui-Lung'
'Shieh, Minghuey'

_publ_section_title
;
 Inorganic-organic hybrid Cu-dipyridyl semiconducting polymers based on
 the redox-active cluster [SFe<sub>3</sub>(CO)<sub>9</sub>]<sup>2-</sup>:
 filling the gap in iron carbonyl chalcogenide polymers.
;
_journal_issue 17
_journal_name_full 'Dalton transactions (Cambridge, England : 2003)'
_journal_page_first 7303
_journal_page_last 7314
_journal_paper_doi 10.1039/d4dt00254g
_journal_volume 53
_journal_year 2024
_chemical_formula_moiety 'C52 H30 Cu4 Fe6 N8 O18 S2'
_chemical_formula_sum 'C52 H30 Cu4 Fe6 N8 O18 S2'
_chemical_formula_weight 1708.22
_space_group_crystal_system monoclinic
_space_group_IT_number 14
_space_group_name_Hall '-P 2yn'
_space_group_name_H-M_alt 'P 1 21/n 1'
_atom_sites_solution_hydrogens geom
_atom_sites_solution_primary direct
_atom_sites_solution_secondary difmap
_audit_creation_method SHELXL-2014/7
_audit_update_record
;
2023-12-25 deposited with the CCDC.	2024-03-25 downloaded from the CCDC.
;
_cell_angle_alpha 90
_cell_angle_beta 92.858(4)
_cell_angle_gamma 90
_cell_formula_units_Z 2
_cell_length_a 9.9853(8)
_cell_length_b 18.3745(13)
_cell_length_c 16.7011(14)
_cell_measurement_reflns_used 9972
_cell_measurement_temperature 296(2)
_cell_measurement_theta_max 24.792
_cell_measurement_theta_min 2.217
_cell_volume 3060.4(4)
_computing_molecular_graphics 'Ortep-3 for Windows (Farrugia, 1997)'
_computing_publication_material 'WinGX publication routines (Farrugia, 1999)'
_computing_structure_refinement 'SHELXL-2014/7 (Sheldrick, 2014)'
_computing_structure_solution 'SHELXL-2014/7 (Sheldrick, 2014)'
_diffrn_ambient_temperature 296(2)
_diffrn_measured_fraction_theta_full 0.999
_diffrn_measured_fraction_theta_max 0.999
_diffrn_measurement_device_type 'Bruker APEX2'
_diffrn_radiation_type MoK\a
_diffrn_radiation_wavelength 0.71073
_diffrn_reflns_av_R_equivalents 0.0307
_diffrn_reflns_av_unetI/netI 0.0247
_diffrn_reflns_Laue_measured_fraction_full 0.999
_diffrn_reflns_Laue_measured_fraction_max 0.999
_diffrn_reflns_limit_h_max 11
_diffrn_reflns_limit_h_min -11
_diffrn_reflns_limit_k_max 21
_diffrn_reflns_limit_k_min -21
_diffrn_reflns_limit_l_max 19
_diffrn_reflns_limit_l_min -19
_diffrn_reflns_number 43825
_diffrn_reflns_point_group_measured_fraction_full 0.999
_diffrn_reflns_point_group_measured_fraction_max 0.999
_diffrn_reflns_theta_full 25.026
_diffrn_reflns_theta_max 25.026
_diffrn_reflns_theta_min 1.649
_diffrn_source 'fine-focus sealed tube'
_exptl_absorpt_coefficient_mu 2.881
_exptl_absorpt_correction_T_max 0.8023
_exptl_absorpt_correction_T_min 0.5829
_exptl_absorpt_correction_type multi-scan
_exptl_absorpt_process_details SADABS
_exptl_crystal_colour black
_exptl_crystal_density_diffrn 1.854
_exptl_crystal_density_method 'not measured'
_exptl_crystal_description prism
_exptl_crystal_F_000 1692
_exptl_crystal_size_max 0.210
_exptl_crystal_size_mid 0.150
_exptl_crystal_size_min 0.080
_refine_diff_density_max 0.731
_refine_diff_density_min -0.678
_refine_diff_density_rms 0.089
_refine_ls_extinction_method none
_refine_ls_goodness_of_fit_ref 1.146
_refine_ls_hydrogen_treatment constr
_refine_ls_matrix_type full
_refine_ls_number_parameters 401
_refine_ls_number_reflns 5401
_refine_ls_number_restraints 1
_refine_ls_restrained_S_all 1.157
_refine_ls_R_factor_all 0.0551
_refine_ls_R_factor_gt 0.0343
_refine_ls_shift/su_max 0.003
_refine_ls_shift/su_mean 0.000
_refine_ls_structure_factor_coef Fsqd
_refine_ls_weighting_details 'w=1/[\s^2^(Fo^2^)+(0.0492P)^2^+2.3068P] where P=(Fo^2^+2Fc^2^)/3'
_refine_ls_weighting_scheme calc
_refine_ls_wR_factor_gt 0.0845
_refine_ls_wR_factor_ref 0.1029
_reflns_Friedel_coverage 0.000
_reflns_number_gt 4102
_reflns_number_total 5401
_reflns_threshold_expression 'I > 2\s(I)'
_cod_data_source_file d4dt00254g2.cif
_cod_data_source_block 1-dpy-2D
_cod_depositor_comments 'Adding full bibliography for 7715517--7715522.cif.'
_cod_original_sg_symbol_H-M 'P 21/n'
_cod_database_code 7715522
_shelx_shelxl_version_number 2014/7
_shelx_space_group_comment
;
The symmetry employed for this shelxl refinement is uniquely defined
by the following loop, which should always be used as a source of
symmetry information in preference to the above space-group names.
They are only intended as comments.
;
_shelx_estimated_absorpt_t_min 0.583
_shelx_estimated_absorpt_t_max 0.802

loop_
_space_group_symop_operation_xyz
'x, y, z'
'-x+1/2, y+1/2, -z+1/2'
'-x, -y, -z'
'x-1/2, -y-1/2, z-1/2'

loop_
_atom_site_label
_atom_site_type_symbol
_atom_site_fract_x
_atom_site_fract_y
_atom_site_fract_z
_atom_site_U_iso_or_equiv
_atom_site_adp_type
_atom_site_occupancy
_atom_site_site_symmetry_order
_atom_site_calc_flag
_atom_site_refinement_flags_posn
_atom_site_refinement_flags_adp
_atom_site_refinement_flags_occupancy
_atom_site_disorder_assembly
_atom_site_disorder_group
C1 C 0.4700(4) 0.3497(2) 0.7306(3) 0.0531(11) Uani 1 1 d . . . . .
C2 C 0.4756(5) 0.2608(2) 0.8514(3) 0.0562(11) Uani 1 1 d . . . . .
C3 C 0.6850(5) 0.2727(2) 0.7598(3) 0.0643(13) Uani 1 1 d . . . . .
C4 C 0.6426(7) 0.2398(3) 0.5821(3) 0.0789(16) Uani 1 1 d . . . . .
C5 C 0.5199(7) 0.1169(3) 0.5462(3) 0.0916(19) Uani 1 1 d . . . . .
C6 C 0.3839(7) 0.2316(3) 0.5297(4) 0.095(2) Uani 1 1 d . . . . .
C7 C 0.2628(5) 0.0769(3) 0.6711(4) 0.0814(17) Uani 1 1 d . . . . .
C8 C 0.1606(5) 0.2079(2) 0.6733(4) 0.0705(15) Uani 1 1 d . . . . .
C9 C 0.2531(5) 0.1559(3) 0.8076(4) 0.0733(15) Uani 1 1 d . . . . .
C10 C 0.1177(5) 0.3512(2) 0.5412(3) 0.0764(11) Uani 1 1 d . . . . .
H10 H 0.1091 0.3024 0.5267 0.092 Uiso 1 1 calc R U . . .
C11 C 0.0361(6) 0.4008(2) 0.5011(3) 0.089(2) Uani 1 1 d . . . . .
H11 H -0.0237 0.3853 0.4601 0.106 Uiso 1 1 calc R U . . .
C12 C 0.0425(4) 0.47218(19) 0.5214(2) 0.0406(9) Uani 1 1 d . . . . .
C13 C 0.1314(5) 0.4890(2) 0.5829(3) 0.0670(14) Uani 1 1 d . . . . .
H13 H 0.1380 0.5369 0.6007 0.080 Uiso 1 1 calc R U . . .
C14 C 0.2117(6) 0.4366(2) 0.6194(3) 0.0764(11) Uani 1 1 d . . . . .
H14 H 0.2719 0.4507 0.6607 0.092 Uiso 1 1 calc R U . . .
C15 C 0.8389(4) 0.0768(3) 0.6263(3) 0.0656(14) Uani 1 1 d . . . . .
H15 H 0.8266 0.1223 0.6492 0.079 Uiso 1 1 calc R U . . .
C16 C 0.9294(5) 0.0706(2) 0.5664(3) 0.0670(14) Uani 1 1 d . . . . .
H16 H 0.9753 0.1116 0.5499 0.080 Uiso 1 1 calc R U . . .
C17 C 0.9517(4) 0.0044(2) 0.5313(2) 0.0440(9) Uani 1 1 d . . . . .
C18 C 0.8789(5) -0.0529(2) 0.5599(3) 0.0687(14) Uani 1 1 d . . . . .
H18 H 0.8901 -0.0993 0.5391 0.082 Uiso 1 1 calc R U . . .
C19 C 0.7904(5) -0.0421(2) 0.6186(3) 0.0673(14) Uani 1 1 d . . . . .
H19 H 0.7421 -0.0820 0.6356 0.081 Uiso 1 1 calc R U . . .
C20 C 0.8250(5) 0.0774(3) 0.8719(3) 0.0824(17) Uani 1 1 d . . . . .
H20 H 0.8100 0.1233 0.8497 0.099 Uiso 1 1 calc R U . . .
C21 C 0.9226(5) 0.0710(2) 0.9319(3) 0.0753(16) Uani 1 1 d . . . . .
H21 H 0.9718 0.1116 0.9489 0.090 Uiso 1 1 calc R U . . .
C22 C 0.9477(4) 0.0047(2) 0.9670(2) 0.0422(9) Uani 1 1 d . . . . .
C23 C 0.8683(5) -0.0513(2) 0.9390(3) 0.0641(13) Uani 1 1 d . . . . .
H23 H 0.8792 -0.0974 0.9614 0.077 Uiso 1 1 calc R U . . .
C24 C 0.7728(5) -0.0403(2) 0.8784(3) 0.0581(12) Uani 1 1 d . . . . .
H24 H 0.7208 -0.0798 0.8611 0.070 Uiso 1 1 calc R U . . .
C25 C 0.4542(5) -0.0981(3) 0.6956(3) 0.0623(12) Uani 1 1 d . . . . .
C26 C 0.3742(7) -0.1570(3) 0.6606(4) 0.108(2) Uani 1 1 d . . . . .
H26A H 0.3176 -0.1385 0.6171 0.161 Uiso 1 1 calc R U . . .
H26B H 0.3196 -0.1775 0.7006 0.161 Uiso 1 1 calc R U . . .
H26C H 0.4323 -0.1938 0.6410 0.161 Uiso 1 1 calc R U . . .
Cu1 Cu 0.32815(6) 0.29043(2) 0.64636(3) 0.05540(18) Uani 1 1 d . . . . .
Cu2 Cu 0.63442(5) 0.03345(3) 0.74131(3) 0.04757(16) Uani 1 1 d . U . . .
Fe1 Fe 0.51065(5) 0.25622(3) 0.74866(3) 0.04094(16) Uani 1 1 d . . . . .
Fe2 Fe 0.49291(7) 0.19418(3) 0.60566(4) 0.05443(19) Uani 1 1 d . . . . .
Fe3 Fe 0.31050(6) 0.16423(3) 0.70975(4) 0.05006(18) Uani 1 1 d . . . . .
N1 N 0.2075(4) 0.36810(16) 0.5987(2) 0.0525(9) Uani 1 1 d . . . . .
N2 N 0.7692(3) 0.02141(18) 0.6525(2) 0.0498(9) Uani 1 1 d . . . . .
N3 N 0.7506(3) 0.02318(18) 0.8433(2) 0.0494(8) Uani 1 1 d . . . . .
N4 N 0.5144(4) -0.0524(2) 0.7215(2) 0.0617(10) Uani 1 1 d . . . . .
O1 O 0.4667(4) 0.41231(17) 0.7315(2) 0.0874(12) Uani 1 1 d . . . . .
O2 O 0.4557(5) 0.2671(2) 0.9178(2) 0.0933(12) Uani 1 1 d . . . . .
O3 O 0.7977(4) 0.2837(3) 0.7700(3) 0.1075(15) Uani 1 1 d . . . . .
O4 O 0.7385(5) 0.2694(3) 0.5647(3) 0.1190(17) Uani 1 1 d . . . . .
O5 O 0.5419(7) 0.0699(2) 0.5039(3) 0.153(2) Uani 1 1 d . . . . .
O6 O 0.3243(7) 0.2459(3) 0.4708(3) 0.156(3) Uani 1 1 d . . . . .
O7 O 0.2337(4) 0.0206(2) 0.6480(4) 0.131(2) Uani 1 1 d . . . . .
O8 O 0.0518(4) 0.2250(2) 0.6558(3) 0.1133(17) Uani 1 1 d . . . . .
O9 O 0.2116(5) 0.1510(3) 0.8701(3) 0.1164(17) Uani 1 1 d . . . . .
S1 S 0.52442(10) 0.13987(5) 0.72167(6) 0.0429(2) Uani 1 1 d . U . . .

loop_
_atom_site_aniso_label
_atom_site_aniso_U_11
_atom_site_aniso_U_22
_atom_site_aniso_U_33
_atom_site_aniso_U_23
_atom_site_aniso_U_13
_atom_site_aniso_U_12
C1 0.055(3) 0.047(2) 0.056(3) 0.0024(19) -0.018(2) 0.0035(19)
C2 0.065(3) 0.052(2) 0.050(3) 0.004(2) -0.006(2) 0.006(2)
C3 0.052(3) 0.058(3) 0.081(4) -0.006(2) -0.007(3) 0.001(2)
C4 0.110(5) 0.061(3) 0.068(4) 0.009(3) 0.024(3) 0.012(3)
C5 0.166(6) 0.054(3) 0.053(3) -0.001(2) -0.010(4) 0.011(3)
C6 0.141(6) 0.086(4) 0.056(4) 0.000(3) -0.019(4) 0.041(4)
C7 0.058(3) 0.049(3) 0.133(5) 0.001(3) -0.040(3) 0.006(2)
C8 0.053(3) 0.047(2) 0.109(4) 0.006(2) -0.024(3) 0.002(2)
C9 0.052(3) 0.072(3) 0.096(4) 0.026(3) 0.003(3) 0.007(2)
C10 0.096(3) 0.0417(17) 0.086(3) -0.0054(16) -0.045(2) 0.0159(16)
C11 0.113(4) 0.044(2) 0.101(4) -0.010(3) -0.073(4) 0.024(3)
C12 0.044(2) 0.0360(18) 0.042(2) 0.0075(16) -0.0038(19) 0.0061(16)
C13 0.084(3) 0.035(2) 0.078(3) -0.003(2) -0.036(3) 0.014(2)
C14 0.096(3) 0.0417(17) 0.086(3) -0.0054(16) -0.045(2) 0.0159(16)
C15 0.053(3) 0.060(3) 0.086(4) -0.028(3) 0.021(3) -0.002(2)
C16 0.056(3) 0.055(3) 0.091(4) -0.018(2) 0.024(3) -0.011(2)
C17 0.038(2) 0.051(2) 0.043(2) -0.0042(18) -0.0039(17) 0.0083(17)
C18 0.090(4) 0.047(2) 0.072(3) -0.002(2) 0.032(3) 0.013(2)
C19 0.084(4) 0.049(2) 0.072(3) 0.007(2) 0.028(3) 0.009(2)
C20 0.093(4) 0.057(3) 0.092(4) 0.031(3) -0.048(3) -0.008(3)
C21 0.080(4) 0.054(3) 0.087(4) 0.025(2) -0.043(3) -0.015(2)
C22 0.042(2) 0.045(2) 0.039(2) 0.0023(17) -0.0017(18) 0.0084(17)
C23 0.088(4) 0.042(2) 0.059(3) 0.005(2) -0.027(3) 0.007(2)
C24 0.066(3) 0.048(2) 0.058(3) 0.001(2) -0.020(2) 0.004(2)
C25 0.063(3) 0.062(3) 0.063(3) 0.004(2) 0.013(3) -0.005(2)
C26 0.118(5) 0.106(5) 0.100(5) -0.018(4) 0.019(4) -0.054(4)
Cu1 0.0647(4) 0.0364(3) 0.0622(4) 0.0030(2) -0.0267(3) 0.0120(2)
Cu2 0.0446(3) 0.0515(3) 0.0459(3) 0.0030(2) -0.0051(2) 0.0122(2)
Fe1 0.0402(3) 0.0384(3) 0.0431(4) 0.0015(2) -0.0081(3) 0.0043(2)
Fe2 0.0784(5) 0.0427(3) 0.0414(4) 0.0025(2) -0.0047(3) 0.0150(3)
Fe3 0.0405(3) 0.0371(3) 0.0709(5) 0.0077(3) -0.0136(3) 0.0044(2)
N1 0.060(2) 0.0373(17) 0.058(2) 0.0039(15) -0.0235(18) 0.0125(15)
N2 0.047(2) 0.051(2) 0.051(2) -0.0030(16) 0.0007(17) 0.0113(16)
N3 0.049(2) 0.0509(19) 0.047(2) 0.0032(16) -0.0104(17) 0.0105(16)
N4 0.060(2) 0.049(2) 0.076(3) 0.0001(19) 0.006(2) -0.0013(18)
O1 0.097(3) 0.0412(19) 0.118(3) -0.0009(18) -0.050(2) 0.0022(17)
O2 0.134(4) 0.100(3) 0.046(2) 0.001(2) 0.007(2) 0.008(2)
O3 0.047(2) 0.127(4) 0.147(4) -0.023(3) -0.008(2) -0.009(2)
O4 0.128(4) 0.102(3) 0.133(4) 0.024(3) 0.058(3) -0.007(3)
O5 0.295(8) 0.072(3) 0.091(3) -0.035(3) 0.002(4) 0.016(4)
O6 0.230(6) 0.174(5) 0.059(3) -0.002(3) -0.049(3) 0.097(5)
O7 0.100(3) 0.051(2) 0.232(6) -0.028(3) -0.079(3) 0.001(2)
O8 0.053(2) 0.080(3) 0.202(5) 0.026(3) -0.041(3) 0.0112(19)
O9 0.101(3) 0.140(4) 0.112(4) 0.049(3) 0.038(3) 0.016(3)
S1 0.0418(6) 0.0400(4) 0.0460(6) 0.0049(4) -0.0065(5) 0.0067(4)

loop_
_atom_type_symbol
_atom_type_description
_atom_type_scat_dispersion_real
_atom_type_scat_dispersion_imag
_atom_type_scat_source
C C 0.0033 0.0016 'International Tables Vol C Tables 4.2.6.8 and 6.1.1.4'
H H 0.0000 0.0000 'International Tables Vol C Tables 4.2.6.8 and 6.1.1.4'
N N 0.0061 0.0033 'International Tables Vol C Tables 4.2.6.8 and 6.1.1.4'
O O 0.0106 0.0060 'International Tables Vol C Tables 4.2.6.8 and 6.1.1.4'
S S 0.1246 0.1234 'International Tables Vol C Tables 4.2.6.8 and 6.1.1.4'
Fe Fe 0.3463 0.8444 'International Tables Vol C Tables 4.2.6.8 and 6.1.1.4'
Cu Cu 0.3201 1.2651 'International Tables Vol C Tables 4.2.6.8 and 6.1.1.4'

loop_
_geom_angle_atom_site_label_1
_geom_angle_atom_site_label_2
_geom_angle_atom_site_label_3
_geom_angle
_geom_angle_site_symmetry_1
_geom_angle_site_symmetry_3
_geom_angle_publ_flag
O1 C1 Fe1 164.8(4) . . ?
O1 C1 Cu1 118.6(3) . . ?
Fe1 C1 Cu1 76.62(15) . . ?
O2 C2 Fe1 176.6(4) . . ?
O3 C3 Fe1 177.5(5) . . ?
O4 C4 Fe2 178.2(6) . . ?
O5 C5 Fe2 175.2(6) . . ?
O6 C6 Fe2 166.4(5) . . ?
O6 C6 Cu1 118.4(5) . . ?
Fe2 C6 Cu1 75.1(2) . . ?
O7 C7 Fe3 178.5(5) . . ?
O8 C8 Fe3 167.1(5) . . ?
O8 C8 Cu1 116.8(4) . . ?
Fe3 C8 Cu1 76.04(18) . . ?
O9 C9 Fe3 177.7(5) . . ?
N1 C10 C11 124.3(4) . . ?
N1 C10 H10 117.8 . . ?
C11 C10 H10 117.8 . . ?
C12 C11 C10 120.0(4) . . ?
C12 C11 H11 120.0 . . ?
C10 C11 H11 120.0 . . ?
C11 C12 C13 115.4(4) . . ?
C11 C12 C12 121.8(5) . 3_566 ?
C13 C12 C12 122.8(4) . 3_566 ?
C12 C13 C14 121.3(4) . . ?
C12 C13 H13 119.3 . . ?
C14 C13 H13 119.3 . . ?
N1 C14 C13 123.2(4) . . ?
N1 C14 H14 118.4 . . ?
C13 C14 H14 118.4 . . ?
N2 C15 C16 123.4(4) . . ?
N2 C15 H15 118.3 . . ?
C16 C15 H15 118.3 . . ?
C17 C16 C15 120.4(4) . . ?
C17 C16 H16 119.8 . . ?
C15 C16 H16 119.8 . . ?
C16 C17 C18 115.4(4) . . ?
C16 C17 C17 122.0(5) . 3_756 ?
C18 C17 C17 122.6(4) . 3_756 ?
C19 C18 C17 120.6(4) . . ?
C19 C18 H18 119.7 . . ?
C17 C18 H18 119.7 . . ?
N2 C19 C18 124.0(4) . . ?
N2 C19 H19 118.0 . . ?
C18 C19 H19 118.0 . . ?
N3 C20 C21 124.6(4) . . ?
N3 C20 H20 117.7 . . ?
C21 C20 H20 117.7 . . ?
C20 C21 C22 119.9(4) . . ?
C20 C21 H21 120.0 . . ?
C22 C21 H21 120.0 . . ?
C23 C22 C21 115.7(4) . . ?
C23 C22 C22 122.6(4) . 3_757 ?
C21 C22 C22 121.7(5) . 3_757 ?
C22 C23 C24 120.8(4) . . ?
C22 C23 H23 119.6 . . ?
C24 C23 H23 119.6 . . ?
N3 C24 C23 123.7(4) . . ?
N3 C24 H24 118.2 . . ?
C23 C24 H24 118.2 . . ?
N4 C25 C26 178.9(6) . . ?
C25 C26 H26A 109.5 . . ?
C25 C26 H26B 109.5 . . ?
H26A C26 H26B 109.5 . . ?
C25 C26 H26C 109.5 . . ?
H26A C26 H26C 109.5 . . ?
H26B C26 H26C 109.5 . . ?
N1 Cu1 C1 104.64(14) . . ?
N1 Cu1 C8 96.74(16) . . ?
C1 Cu1 C8 129.71(19) . . ?
N1 Cu1 C6 99.35(18) . . ?
C1 Cu1 C6 125.9(2) . . ?
C8 Cu1 C6 93.7(2) . . ?
N1 Cu1 Fe1 147.95(10) . . ?
C1 Cu1 Fe1 43.75(10) . . ?
C8 Cu1 Fe1 102.13(13) . . ?
C6 Cu1 Fe1 104.97(16) . . ?
N1 Cu1 Fe2 140.89(11) . . ?
C1 Cu1 Fe2 96.30(11) . . ?
C8 Cu1 Fe2 94.58(12) . . ?
C6 Cu1 Fe2 42.51(15) . . ?
Fe1 Cu1 Fe2 63.20(2) . . ?
N1 Cu1 Fe3 139.13(11) . . ?
C1 Cu1 Fe3 103.67(11) . . ?
C8 Cu1 Fe3 42.42(12) . . ?
C6 Cu1 Fe3 87.13(16) . . ?
Fe1 Cu1 Fe3 63.58(2) . . ?
Fe2 Cu1 Fe3 62.42(2) . . ?
N4 Cu2 N3 112.34(15) . . ?
N4 Cu2 N2 101.75(15) . . ?
N3 Cu2 N2 103.20(14) . . ?
N4 Cu2 S1 112.07(11) . . ?
N3 Cu2 S1 117.25(10) . . ?
N2 Cu2 S1 108.55(10) . . ?
C3 Fe1 C2 97.5(2) . . ?
C3 Fe1 C1 93.8(2) . . ?
C2 Fe1 C1 93.7(2) . . ?
C3 Fe1 S1 96.74(15) . . ?
C2 Fe1 S1 105.25(14) . . ?
C1 Fe1 S1 156.83(14) . . ?
C3 Fe1 Cu1 134.86(17) . . ?
C2 Fe1 Cu1 118.37(15) . . ?
C1 Fe1 Cu1 59.63(13) . . ?
S1 Fe1 Cu1 98.91(3) . . ?
C3 Fe1 Fe2 100.98(17) . . ?
C2 Fe1 Fe2 152.66(15) . . ?
C1 Fe1 Fe2 104.93(14) . . ?
S1 Fe1 Fe2 52.81(3) . . ?
Cu1 Fe1 Fe2 58.70(2) . . ?
C3 Fe1 Fe3 148.71(15) . . ?
C2 Fe1 Fe3 94.82(15) . . ?
C1 Fe1 Fe3 113.96(14) . . ?
S1 Fe1 Fe3 52.17(3) . . ?
Cu1 Fe1 Fe3 59.01(2) . . ?
Fe2 Fe1 Fe3 59.48(2) . . ?
C5 Fe2 C6 90.8(3) . . ?
C5 Fe2 C4 95.8(3) . . ?
C6 Fe2 C4 98.8(3) . . ?
C5 Fe2 S1 96.47(17) . . ?
C6 Fe2 S1 150.3(2) . . ?
C4 Fe2 S1 109.03(19) . . ?
C5 Fe2 Cu1 146.5(2) . . ?
C6 Fe2 Cu1 62.36(19) . . ?
C4 Fe2 Cu1 107.18(17) . . ?
S1 Fe2 Cu1 98.48(4) . . ?
C5 Fe2 Fe3 109.5(2) . . ?
C6 Fe2 Fe3 97.7(2) . . ?
C4 Fe2 Fe3 149.48(19) . . ?
S1 Fe2 Fe3 52.76(3) . . ?
Cu1 Fe2 Fe3 59.30(2) . . ?
C5 Fe2 Fe1 148.40(18) . . ?
C6 Fe2 Fe1 119.42(19) . . ?
C4 Fe2 Fe1 88.70(19) . . ?
S1 Fe2 Fe1 52.89(3) . . ?
Cu1 Fe2 Fe1 58.09(2) . . ?
Fe3 Fe2 Fe1 60.80(2) . . ?
C9 Fe3 C8 92.9(2) . . ?
C9 Fe3 C7 99.4(3) . . ?
C8 Fe3 C7 94.4(2) . . ?
C9 Fe3 S1 105.02(17) . . ?
C8 Fe3 S1 157.96(18) . . ?
C7 Fe3 S1 95.21(16) . . ?
C9 Fe3 Cu1 119.58(17) . . ?
C8 Fe3 Cu1 61.55(15) . . ?
C7 Fe3 Cu1 133.5(2) . . ?
S1 Fe3 Cu1 97.83(4) . . ?
C9 Fe3 Fe2 153.48(18) . . ?
C8 Fe3 Fe2 106.08(19) . . ?
C7 Fe3 Fe2 97.5(2) . . ?
S1 Fe3 Fe2 52.98(3) . . ?
Cu1 Fe3 Fe2 58.28(2) . . ?
C9 Fe3 Fe1 95.90(18) . . ?
C8 Fe3 Fe1 113.83(15) . . ?
C7 Fe3 Fe1 147.03(17) . . ?
S1 Fe3 Fe1 52.46(3) . . ?
Cu1 Fe3 Fe1 57.41(2) . . ?
Fe2 Fe3 Fe1 59.72(2) . . ?
C14 N1 C10 115.6(4) . . ?
C14 N1 Cu1 124.8(3) . . ?
C10 N1 Cu1 119.6(3) . . ?
C15 N2 C19 116.2(4) . . ?
C15 N2 Cu2 121.9(3) . . ?
C19 N2 Cu2 121.8(3) . . ?
C20 N3 C24 115.3(4) . . ?
C20 N3 Cu2 121.6(3) . . ?
C24 N3 Cu2 122.3(3) . . ?
C25 N4 Cu2 166.4(4) . . ?
Fe3 S1 Fe2 74.26(4) . . ?
Fe3 S1 Fe1 75.37(4) . . ?
Fe2 S1 Fe1 74.30(4) . . ?
Fe3 S1 Cu2 131.12(5) . . ?
Fe2 S1 Cu2 124.81(5) . . ?
Fe1 S1 Cu2 148.22(5) . . ?

loop_
_geom_bond_atom_site_label_1
_geom_bond_atom_site_label_2
_geom_bond_distance
_geom_bond_site_symmetry_2
_geom_bond_publ_flag
C1 O1 1.151(5) . ?
C1 Fe1 1.787(4) . ?
C1 Cu1 2.230(4) . ?
C2 O2 1.143(5) . ?
C2 Fe1 1.771(5) . ?
C3 O3 1.148(6) . ?
C3 Fe1 1.768(5) . ?
C4 O4 1.151(7) . ?
C4 Fe2 1.775(7) . ?
C5 O5 1.144(6) . ?
C5 Fe2 1.761(5) . ?
C6 O6 1.154(7) . ?
C6 Fe2 1.770(6) . ?
C6 Cu1 2.320(6) . ?
C7 O7 1.137(6) . ?
C7 Fe3 1.786(5) . ?
C8 O8 1.155(6) . ?
C8 Fe3 1.778(5) . ?
C8 Cu1 2.318(5) . ?
C9 O9 1.146(6) . ?
C9 Fe3 1.765(7) . ?
C10 N1 1.318(6) . ?
C10 C11 1.375(6) . ?
C10 H10 0.9300 . ?
C11 C12 1.356(6) . ?
C11 H11 0.9300 . ?
C12 C13 1.359(6) . ?
C12 C12 1.488(7) 3_566 ?
C13 C14 1.375(6) . ?
C13 H13 0.9300 . ?
C14 N1 1.305(5) . ?
C14 H14 0.9300 . ?
C15 N2 1.319(6) . ?
C15 C16 1.385(6) . ?
C15 H15 0.9300 . ?
C16 C17 1.373(6) . ?
C16 H16 0.9300 . ?
C17 C18 1.379(6) . ?
C17 C17 1.466(8) 3_756 ?
C18 C19 1.366(6) . ?
C18 H18 0.9300 . ?
C19 N2 1.319(5) . ?
C19 H19 0.9300 . ?
C20 N3 1.319(6) . ?
C20 C21 1.368(6) . ?
C20 H20 0.9300 . ?
C21 C22 1.369(6) . ?
C21 H21 0.9300 . ?
C22 C23 1.366(6) . ?
C22 C22 1.491(8) 3_757 ?
C23 C24 1.370(6) . ?
C23 H23 0.9300 . ?
C24 N3 1.320(5) . ?
C24 H24 0.9300 . ?
C25 N4 1.108(6) . ?
C25 C26 1.451(7) . ?
C26 H26A 0.9600 . ?
C26 H26B 0.9600 . ?
C26 H26C 0.9600 . ?
Cu1 N1 2.006(3) . ?
Cu1 Fe1 2.5148(7) . ?
Cu1 Fe2 2.5313(8) . ?
Cu1 Fe3 2.5588(7) . ?
Cu2 N4 1.998(4) . ?
Cu2 N3 2.020(3) . ?
Cu2 N2 2.064(3) . ?
Cu2 S1 2.2587(10) . ?
Fe1 S1 2.1906(11) . ?
Fe1 Fe2 2.6443(8) . ?
Fe1 Fe3 2.6729(8) . ?
Fe2 S1 2.1881(11) . ?
Fe2 Fe3 2.6379(10) . ?
Fe3 S1 2.1819(11) . ?
